data_1508893
loop_
_publ_author_name
'Izzo, Irene'
'Ianniello, Graziella'
'De Cola, Chiara'
'Nardone, Brunello'
'Erra, Loredana'
'Vaughan, Gavin'
'Tedesco, Consiglia'
'De Riccardis, Francesco'

_publ_section_title
;
 Structural effects of proline substitution and metal binding on hexameric
 cyclic peptoids.
;
_journal_issue 3
_journal_name_full 'Organic letters'
_journal_page_first 598
_journal_page_last 601
_journal_paper_doi 10.1021/ol3034143
_journal_volume 15
_journal_year 2013
_chemical_absolute_configuration syn
_chemical_formula_moiety 'Na4 C92 H147 N19 O27 4+, 4(PF6-), 3(C2H3N)'
_chemical_formula_sum 'C98 H156 F24 N22 Na4 O27 P4'
_chemical_formula_weight 2746.29
_chemical_name_systematic
; 
 ? 
;
_space_group_IT_number 146
_symmetry_cell_setting trigonal
_symmetry_space_group_name_Hall 'R 3'
_symmetry_space_group_name_H-M 'R 3 :H'
_atom_sites_solution_hydrogens geom
_atom_sites_solution_primary direct
_atom_sites_solution_secondary difmap
_audit_creation_method SHELXL-97
_cell_angle_alpha 90.00
_cell_angle_beta 90.00
_cell_angle_gamma 120.00
_cell_formula_units_Z 3
_cell_length_a 16.382(5)
_cell_length_b 16.382(5)
_cell_length_c 39.89(2)
_cell_measurement_reflns_used 11518
_cell_measurement_temperature 100(2)
_cell_measurement_theta_max 12.55
_cell_measurement_theta_min 1.05
_cell_volume 9271(6)
_computing_structure_refinement 'SHELXL-97 (Sheldrick, 1997)'
_computing_structure_solution 'SIR-2002 (Burla et al.,2003)'
_diffrn_ambient_temperature 100(2)
_diffrn_measured_fraction_theta_full 0.938
_diffrn_measured_fraction_theta_max 0.938
_diffrn_radiation_source synchrotron
_diffrn_radiation_wavelength 0.30060
_diffrn_reflns_av_R_equivalents 0.0858
_diffrn_reflns_av_sigmaI/netI 0.0756
_diffrn_reflns_limit_h_max 23
_diffrn_reflns_limit_h_min -23
_diffrn_reflns_limit_k_max 22
_diffrn_reflns_limit_k_min -22
_diffrn_reflns_limit_l_max 56
_diffrn_reflns_limit_l_min -55
_diffrn_reflns_number 30670
_diffrn_reflns_theta_full 12.55
_diffrn_reflns_theta_max 12.55
_diffrn_reflns_theta_min 1.05
_exptl_absorpt_coefficient_mu 0.016
_exptl_absorpt_correction_T_max 0.967
_exptl_absorpt_correction_T_min 0.921
_exptl_absorpt_correction_type multi-scan
_exptl_absorpt_process_details 'Blessing, 1995'
_exptl_crystal_colour white
_exptl_crystal_density_diffrn 1.476
_exptl_crystal_density_method 'not measured'
_exptl_crystal_description 'hexagonal prism'
_exptl_crystal_F_000 4302
_exptl_crystal_size_max 0.35
_exptl_crystal_size_mid 0.10
_exptl_crystal_size_min 0.10
_refine_diff_density_max 1.141
_refine_diff_density_min -0.594
_refine_diff_density_rms 0.086
_refine_ls_abs_structure_details 'Flack H D (1983), Acta Cryst. A39, 876-881'
_refine_ls_abs_structure_Flack 0.8(3)
_refine_ls_extinction_coef 2.07(17)
_refine_ls_extinction_expression Fc^*^=kFc[1+0.001xFc^2^\l^3^/sin(2\q)]^-1/4^
_refine_ls_extinction_method SHELXL
_refine_ls_goodness_of_fit_ref 2.290
_refine_ls_hydrogen_treatment constr
_refine_ls_matrix_type full
_refine_ls_number_parameters 519
_refine_ls_number_reflns 11518
_refine_ls_number_restraints 1
_refine_ls_restrained_S_all 2.289
_refine_ls_R_factor_all 0.1481
_refine_ls_R_factor_gt 0.1436
_refine_ls_shift/su_max 0.147
_refine_ls_shift/su_mean 0.025
_refine_ls_structure_factor_coef Fsqd
_refine_ls_weighting_details 'calc w=1/[\s^2^(Fo^2^)+(0.2000P)^2^+0.0000P] where P=(Fo^2^+2Fc^2^)/3'
_refine_ls_weighting_scheme calc
_refine_ls_wR_factor_gt 0.4399
_refine_ls_wR_factor_ref 0.4850
_reflns_number_gt 10356
_reflns_number_total 11518
_reflns_threshold_expression >2sigma(I)
_cod_data_source_file ol3034143_si_001.cif
_cod_data_source_block new16
_cod_original_sg_symbol_H-M 'R 3'
_cod_database_code 1508893

loop_
_symmetry_equiv_pos_as_xyz
'x, y, z'
'-y, x-y, z'
'-x+y, -x, z'
'x+2/3, y+1/3, z+1/3'
'-y+2/3, x-y+1/3, z+1/3'
'-x+y+2/3, -x+1/3, z+1/3'
'x+1/3, y+2/3, z+2/3'
'-y+1/3, x-y+2/3, z+2/3'
'-x+y+1/3, -x+2/3, z+2/3'

loop_
_atom_site_label
_atom_site_type_symbol
_atom_site_fract_x
_atom_site_fract_y
_atom_site_fract_z
_atom_site_U_iso_or_equiv
_atom_site_adp_type
_atom_site_occupancy
_atom_site_symmetry_multiplicity
_atom_site_calc_flag
_atom_site_refinement_flags
P1 P 0.3333 -0.3333 0.40531(10) 0.1067(9) Uiso 1 3 d S
P2 P 0.21251(16) -0.10343(15) 0.58258(5) 0.1011(5) Uiso 1 1 d .
F1 F 0.4268(13) -0.2831(13) 0.3858(4) 0.210(5) Uiso 1 1 d .
F2 F 0.2361(15) -0.3787(14) 0.4211(4) 0.225(6) Uiso 1 1 d .
F3 F 0.2702(12) -0.1624(12) 0.5786(4) 0.134(4) Uiso 0.50 1 d P
F4 F 0.3239(12) -0.0153(12) 0.5820(4) 0.132(4) Uiso 0.50 1 d P
F5 F 0.1981(17) -0.0146(15) 0.5871(6) 0.149(5) Uiso 0.50 1 d P
F6 F 0.1707(16) -0.0933(15) 0.5479(5) 0.151(5) Uiso 0.50 1 d P
F7 F 0.1336(16) -0.2016(15) 0.5766(5) 0.150(5) Uiso 0.50 1 d P
F8 F 0.2437(8) -0.1068(8) 0.6215(3) 0.109(2) Uiso 0.50 1 d P
F10 F 0.1077(17) -0.1397(17) 0.5989(6) 0.167(6) Uiso 0.50 1 d P
F9 F 0.3033(15) -0.0670(16) 0.5685(5) 0.152(5) Uiso 0.50 1 d P
F11 F 0.156(4) -0.065(5) 0.5676(17) 0.276(19) Uiso 0.50 1 d P
F12 F 0.2519(19) 0.0009(16) 0.5927(5) 0.157(5) Uiso 0.50 1 d P
F13 F 0.2300(19) -0.0847(17) 0.5443(6) 0.162(6) Uiso 0.50 1 d P
F14 F 0.191(2) -0.2015(19) 0.5774(7) 0.171(7) Uiso 0.50 1 d P
Na1 Na 0.6667 0.3333 0.80040(18) 0.1016(13) Uani 1 3 d S
Na2 Na 0.6667 0.3333 0.69645(6) 0.0683(6) Uani 1 3 d S
Na3 Na 0.6667 0.3333 0.57842(7) 0.0724(7) Uani 1 3 d S
Na4 Na 0.6667 0.3333 0.49690(8) 0.0729(7) Uani 1 3 d S
O1 O 0.6641(3) 0.1962(3) 0.79218(9) 0.0807(8) Uani 1 1 d .
O2 O 0.7844(3) 0.3346(3) 0.73371(10) 0.0807(8) Uani 1 1 d .
O3 O 0.5435(3) -0.1203(3) 0.74425(12) 0.0859(9) Uani 1 1 d .
O4 O 0.6507(3) 0.1953(3) 0.66592(8) 0.0754(7) Uani 1 1 d .
O5 O 0.7782(2) 0.3134(3) 0.60566(8) 0.0760(7) Uani 1 1 d .
O6 O 0.5185(3) -0.1126(3) 0.63996(14) 0.0934(10) Uani 1 1 d .
O7 O 0.6431(2) 0.2033(2) 0.53513(8) 0.0717(7) Uani 1 1 d .
O8 O 0.7769(2) 0.3003(2) 0.47806(7) 0.0710(6) Uani 1 1 d .
O9 O 0.5001(4) -0.1089(3) 0.5138(2) 0.118(2) Uani 1 1 d .
N1 N 0.5744(3) 0.0763(2) 0.75749(9) 0.0711(7) Uani 1 1 d .
N2 N 0.8285(3) 0.2462(3) 0.76262(12) 0.0789(9) Uani 1 1 d .
N3 N 0.5541(3) 0.0785(2) 0.63179(10) 0.0711(7) Uani 1 1 d .
N4 N 0.8096(3) 0.2206(3) 0.63751(9) 0.0717(7) Uani 1 1 d .
N5 N 0.5387(3) 0.0811(2) 0.50532(10) 0.0705(7) Uani 1 1 d .
N6 N 0.7955(2) 0.2026(2) 0.51273(8) 0.0682(7) Uani 1 1 d .
N7 N 0.3039(9) -0.0496(7) 0.7174(6) 0.190(8) Uani 1 1 d .
C1 C 0.6586(3) 0.1455(3) 0.76815(10) 0.0698(7) Uani 1 1 d .
C2 C 0.9200(3) 0.4147(3) 0.76952(11) 0.0740(8) Uani 1 1 d .
H2A H 0.9126 0.4112 0.7942 0.089 Uiso 1 1 calc R
H2B H 0.9797 0.4162 0.7641 0.089 Uiso 1 1 calc R
C3 C 0.5610(5) 0.0252(4) 0.72617(13) 0.0848(11) Uani 1 1 d .
H3A H 0.6232 0.0376 0.7179 0.102 Uiso 1 1 calc R
H3B H 0.5347 0.0498 0.7092 0.102 Uiso 1 1 calc R
C4 C 0.4971(4) -0.0791(4) 0.72918(15) 0.0832(10) Uani 1 1 d .
H4A H 0.4411 -0.0923 0.7427 0.100 Uiso 1 1 calc R
H4B H 0.4753 -0.1067 0.7066 0.100 Uiso 1 1 calc R
C5 C 0.4855(5) -0.2180(4) 0.74719(15) 0.0884(12) Uani 1 1 d .
H5A H 0.5207 -0.2447 0.7580 0.133 Uiso 1 1 calc R
H5B H 0.4650 -0.2457 0.7249 0.133 Uiso 1 1 calc R
H5C H 0.4302 -0.2320 0.7608 0.133 Uiso 1 1 calc R
C6 C 0.8370(3) 0.3274(3) 0.75343(11) 0.0731(8) Uani 1 1 d .
C7 C 0.7479(4) 0.1594(3) 0.75117(14) 0.0804(10) Uani 1 1 d .
H7 H 0.7416 0.1610 0.7263 0.097 Uiso 1 1 calc R
C8 C 0.8856(5) 0.2300(6) 0.7872(2) 0.105(2) Uani 1 1 d .
H8A H 0.9518 0.2588 0.7796 0.126 Uiso 1 1 calc R
H8B H 0.8842 0.2568 0.8093 0.126 Uiso 1 1 calc R
C9 C 0.8419(9) 0.1285(8) 0.7890(3) 0.129(3) Uani 1 1 d .
H9A H 0.8076 0.1054 0.8105 0.155 Uiso 1 1 calc R
H9B H 0.8906 0.1097 0.7878 0.155 Uiso 1 1 calc R
C10 C 0.7756(7) 0.0877(5) 0.7605(3) 0.114(3) Uani 1 1 d .
H10A H 0.7195 0.0275 0.7671 0.137 Uiso 1 1 calc R
H10B H 0.8065 0.0756 0.7413 0.137 Uiso 1 1 calc R
C11 C 0.6398(3) 0.1411(3) 0.64305(9) 0.0658(7) Uani 1 1 d .
C12 C 0.9094(4) 0.3868(4) 0.64279(13) 0.0804(10) Uani 1 1 d .
H12A H 0.9006 0.3819 0.6674 0.096 Uiso 1 1 calc R
H12B H 0.9673 0.3845 0.6377 0.096 Uiso 1 1 calc R
C13 C 0.5334(5) 0.0121(4) 0.60427(14) 0.0876(12) Uani 1 1 d .
H13A H 0.5932 0.0205 0.5950 0.105 Uiso 1 1 calc R
H13B H 0.5002 0.0253 0.5862 0.105 Uiso 1 1 calc R
C14 C 0.4713(5) -0.0911(4) 0.61642(17) 0.0906(13) Uani 1 1 d .
H14A H 0.4121 -0.0994 0.6262 0.109 Uiso 1 1 calc R
H14B H 0.4547 -0.1346 0.5971 0.109 Uiso 1 1 calc R
C15 C 0.4756(8) -0.2077(6) 0.6465(3) 0.113(2) Uani 1 1 d .
H15A H 0.5111 -0.2190 0.6639 0.170 Uiso 1 1 calc R
H15B H 0.4741 -0.2414 0.6260 0.170 Uiso 1 1 calc R
H15C H 0.4110 -0.2304 0.6543 0.170 Uiso 1 1 calc R
C16 C 0.8266(3) 0.3042(3) 0.62648(8) 0.0660(7) Uani 1 1 d .
C17 C 0.7235(3) 0.1368(3) 0.62842(11) 0.0709(7) Uani 1 1 d .
H17 H 0.7178 0.1306 0.6035 0.085 Uiso 1 1 calc R
C18 C 0.8683(4) 0.2007(4) 0.65937(16) 0.0870(11) Uani 1 1 d .
H18A H 0.8563 0.2079 0.6832 0.104 Uiso 1 1 calc R
H18B H 0.9359 0.2431 0.6544 0.104 Uiso 1 1 calc R
C19 C 0.8397(6) 0.1022(5) 0.6517(2) 0.1013(17) Uani 1 1 d .
H19A H 0.8503 0.0714 0.6712 0.122 Uiso 1 1 calc R
H19B H 0.8755 0.0987 0.6323 0.122 Uiso 1 1 calc R
C20 C 0.7360(6) 0.0561(5) 0.6435(3) 0.104(2) Uani 1 1 d .
H20A H 0.6974 0.0302 0.6640 0.125 Uiso 1 1 calc R
H20B H 0.7176 0.0045 0.6271 0.125 Uiso 1 1 calc R
C21 C 0.6260(2) 0.1392(2) 0.51568(8) 0.0624(6) Uani 1 1 d .
C22 C 0.9037(3) 0.3688(3) 0.51783(13) 0.0746(9) Uani 1 1 d .
H22A H 0.8924 0.3654 0.5423 0.089 Uiso 1 1 calc R
H22B H 0.9608 0.3640 0.5139 0.089 Uiso 1 1 calc R
C23 C 0.5115(4) 0.0099(4) 0.47849(14) 0.0817(10) Uani 1 1 d .
H23A H 0.5690 0.0142 0.4686 0.098 Uiso 1 1 calc R
H23B H 0.4779 0.0231 0.4606 0.098 Uiso 1 1 calc R
C24 C 0.4483(5) -0.0891(5) 0.4920(3) 0.104(2) Uani 1 1 d .
H24A H 0.3932 -0.0928 0.5036 0.125 Uiso 1 1 calc R
H24B H 0.4252 -0.1352 0.4733 0.125 Uiso 1 1 calc R
C25 C 0.4498(7) -0.2024(7) 0.5244(4) 0.127(3) Uani 1 1 d .
H25A H 0.4881 -0.2146 0.5403 0.190 Uiso 1 1 calc R
H25B H 0.4343 -0.2443 0.5050 0.190 Uiso 1 1 calc R
H25C H 0.3914 -0.2140 0.5354 0.190 Uiso 1 1 calc R
C26 C 0.8195(2) 0.2868(2) 0.50061(9) 0.0648(7) Uani 1 1 d .
C27 C 0.7055(3) 0.1233(3) 0.50374(9) 0.0686(7) Uani 1 1 d .
H27 H 0.7011 0.1095 0.4792 0.082 Uiso 1 1 calc R
C28 C 0.8456(3) 0.1827(4) 0.53877(13) 0.0773(9) Uani 1 1 d .
H28A H 0.8325 0.1990 0.5613 0.093 Uiso 1 1 calc R
H28B H 0.9145 0.2174 0.5348 0.093 Uiso 1 1 calc R
C29 C 0.8048(4) 0.0772(4) 0.53504(16) 0.0861(11) Uani 1 1 d .
H29A H 0.8384 0.0630 0.5174 0.103 Uiso 1 1 calc R
H29B H 0.8089 0.0487 0.5564 0.103 Uiso 1 1 calc R
C30 C 0.7038(4) 0.0414(4) 0.52536(19) 0.0886(12) Uani 1 1 d .
H30A H 0.6639 0.0285 0.5455 0.106 Uiso 1 1 calc R
H30B H 0.6789 -0.0172 0.5120 0.106 Uiso 1 1 calc R
C31 C 0.2296(7) -0.0875(6) 0.7071(3) 0.109(2) Uani 1 1 d .
C32 C 0.1365(9) -0.1317(14) 0.6935(3) 0.140(4) Uani 1 1 d .
H32A H 0.1106 -0.0895 0.6960 0.210 Uiso 1 1 calc R
H32B H 0.0965 -0.1907 0.7055 0.210 Uiso 1 1 calc R
H32C H 0.1386 -0.1452 0.6697 0.210 Uiso 1 1 calc R
N100 N 0.6667 0.3333 0.8614(4) 0.150(7) Uani 1 3 d S
C101 C 0.6667 0.3333 0.8869(7) 0.131(5) Uani 1 3 d S
C102 C 0.6667 0.3333 0.9261(8) 0.145(7) Uani 1 3 d S
H10C H 0.6558 0.3835 0.9343 0.217 Uiso 0.33 1 calc PR
H10D H 0.7277 0.3442 0.9343 0.217 Uiso 0.33 1 calc PR
H10E H 0.6165 0.2723 0.9343 0.217 Uiso 0.33 1 calc PR

loop_
_atom_site_aniso_label
_atom_site_aniso_U_11
_atom_site_aniso_U_22
_atom_site_aniso_U_33
_atom_site_aniso_U_23
_atom_site_aniso_U_13
_atom_site_aniso_U_12
Na1 0.0777(12) 0.0777(12) 0.149(4) 0.000 0.000 0.0388(6)
Na2 0.0701(8) 0.0701(8) 0.0646(11) 0.000 0.000 0.0351(4)
Na3 0.0759(9) 0.0759(9) 0.0653(12) 0.000 0.000 0.0380(5)
Na4 0.0684(8) 0.0684(8) 0.0820(15) 0.000 0.000 0.0342(4)
O1 0.0827(18) 0.0764(16) 0.0793(15) -0.0014(12) 0.0000(13) 0.0369(14)
O2 0.0741(15) 0.0743(15) 0.0879(18) 0.0071(13) -0.0127(13) 0.0327(12)
O3 0.0797(17) 0.0670(15) 0.107(2) 0.0083(14) -0.0079(16) 0.0334(13)
O4 0.0850(17) 0.0772(15) 0.0683(13) -0.0069(11) 0.0043(11) 0.0438(14)
O5 0.0774(15) 0.0769(15) 0.0699(14) -0.0012(10) -0.0096(11) 0.0358(13)
O6 0.085(2) 0.0692(16) 0.118(3) -0.0021(17) -0.006(2) 0.0331(15)
O7 0.0730(14) 0.0707(13) 0.0705(13) -0.0067(10) 0.0001(10) 0.0352(11)
O8 0.0738(14) 0.0777(15) 0.0668(12) 0.0011(10) -0.0037(10) 0.0420(12)
O9 0.091(3) 0.0677(19) 0.183(6) 0.003(3) -0.019(3) 0.0305(17)
N1 0.0752(16) 0.0586(13) 0.0770(16) 0.0053(11) 0.0035(12) 0.0316(12)
N2 0.0743(17) 0.0646(16) 0.099(2) 0.0110(15) 0.0033(15) 0.0355(14)
N3 0.0711(16) 0.0590(13) 0.0790(17) 0.0008(11) -0.0014(12) 0.0294(12)
N4 0.0691(16) 0.0740(17) 0.0755(16) -0.0010(12) 0.0006(12) 0.0384(14)
N5 0.0647(14) 0.0634(14) 0.0845(18) 0.0009(11) 0.0012(12) 0.0328(11)
N6 0.0663(14) 0.0689(15) 0.0671(13) -0.0023(11) -0.0053(10) 0.0320(12)
N7 0.131(7) 0.100(5) 0.32(2) -0.012(8) -0.110(12) 0.047(5)
C1 0.0760(19) 0.0646(15) 0.0727(16) 0.0067(12) 0.0044(13) 0.0380(14)
C2 0.0686(17) 0.0721(18) 0.0820(19) 0.0022(15) -0.0069(14) 0.0358(15)
C3 0.101(3) 0.074(2) 0.078(2) 0.0046(16) 0.0042(19) 0.043(2)
C4 0.082(2) 0.074(2) 0.094(3) -0.0001(18) -0.014(2) 0.0401(19)
C5 0.105(3) 0.0652(19) 0.092(3) 0.0002(17) 0.006(2) 0.041(2)
C6 0.0763(19) 0.0689(18) 0.0763(17) 0.0115(14) -0.0003(14) 0.0381(15)
C7 0.076(2) 0.0659(18) 0.096(3) 0.0043(16) 0.0111(18) 0.0327(16)
C8 0.090(3) 0.106(4) 0.132(5) 0.033(4) -0.003(3) 0.058(3)
C9 0.133(6) 0.108(5) 0.167(9) 0.040(6) 0.001(6) 0.077(5)
C10 0.113(5) 0.085(3) 0.165(7) 0.025(4) 0.031(5) 0.065(3)
C11 0.0679(16) 0.0636(15) 0.0643(14) -0.0017(11) 0.0005(11) 0.0318(12)
C12 0.083(2) 0.077(2) 0.088(2) -0.0127(17) -0.0156(19) 0.0447(18)
C13 0.099(3) 0.077(2) 0.081(2) -0.0085(17) -0.010(2) 0.039(2)
C14 0.089(3) 0.072(2) 0.098(3) -0.0019(19) -0.005(2) 0.030(2)
C15 0.126(6) 0.087(3) 0.137(6) -0.001(3) 0.021(5) 0.061(4)
C16 0.0671(15) 0.0679(16) 0.0629(14) 0.0004(11) 0.0038(11) 0.0336(13)
C17 0.0715(17) 0.0676(16) 0.0754(16) -0.0021(13) 0.0045(13) 0.0361(14)
C18 0.079(2) 0.085(3) 0.101(3) 0.011(2) -0.001(2) 0.045(2)
C19 0.101(4) 0.090(3) 0.125(5) 0.006(3) -0.005(3) 0.057(3)
C20 0.097(3) 0.082(3) 0.147(6) 0.008(3) 0.026(4) 0.055(3)
C21 0.0622(14) 0.0595(13) 0.0637(13) 0.0001(10) -0.0001(10) 0.0290(11)
C22 0.0613(15) 0.0638(16) 0.096(2) 0.0014(15) -0.0103(14) 0.0291(13)
C23 0.080(2) 0.077(2) 0.087(2) -0.0113(17) -0.0151(18) 0.0383(18)
C24 0.080(3) 0.076(3) 0.143(6) -0.026(3) -0.009(3) 0.030(2)
C25 0.094(4) 0.104(5) 0.177(9) 0.013(6) -0.006(5) 0.045(4)
C26 0.0630(14) 0.0635(14) 0.0717(15) 0.0014(11) 0.0014(11) 0.0346(12)
C27 0.0684(16) 0.0684(16) 0.0714(15) -0.0091(12) -0.0079(12) 0.0360(14)
C28 0.0701(18) 0.081(2) 0.083(2) 0.0024(16) -0.0053(15) 0.0390(16)
C29 0.086(3) 0.080(2) 0.098(3) 0.0039(19) -0.012(2) 0.046(2)
C30 0.078(2) 0.072(2) 0.121(4) 0.000(2) -0.007(2) 0.0414(18)
C31 0.104(4) 0.090(3) 0.131(5) 0.007(3) -0.007(4) 0.047(3)
C32 0.108(6) 0.196(13) 0.099(5) -0.010(6) 0.003(4) 0.064(7)
N100 0.177(11) 0.177(11) 0.098(7) 0.000 0.000 0.088(6)
C101 0.118(7) 0.118(7) 0.157(17) 0.000 0.000 0.059(3)
C102 0.126(8) 0.126(8) 0.18(2) 0.000 0.000 0.063(4)

loop_
_atom_type_symbol
_atom_type_description
_atom_type_scat_dispersion_real
_atom_type_scat_dispersion_imag
_atom_type_scat_source
C C 0.0015 0.0009 'International Tables Vol C Tables 4.2.6.8 and 6.1.1.4'
H H 0.0000 0.0000 'International Tables Vol C Tables 4.2.6.8 and 6.1.1.4'
N N 0.0030 0.0019 'International Tables Vol C Tables 4.2.6.8 and 6.1.1.4'
O O 0.0056 0.0036 'International Tables Vol C Tables 4.2.6.8 and 6.1.1.4'
F F 0.0096 0.0061 'International Tables Vol C Tables 4.2.6.8 and 6.1.1.4'
Na Na 0.0218 0.0150 'International Tables Vol C Tables 4.2.6.8 and 6.1.1.4'
P P 0.0667 0.0580 'International Tables Vol C Tables 4.2.6.8 and 6.1.1.4'

loop_
_geom_angle_atom_site_label_1
_geom_angle_atom_site_label_2
_geom_angle_atom_site_label_3
_geom_angle
_geom_angle_site_symmetry_1
_geom_angle_site_symmetry_3
F2 P1 F2 103.9(8) . 3_655
F2 P1 F2 103.9(8) . 2_545
F2 P1 F2 103.9(8) 3_655 2_545
F2 P1 F1 82.8(9) . 3_655
F2 P1 F1 172.8(10) 3_655 3_655
F2 P1 F1 76.4(9) 2_545 3_655
F2 P1 F1 76.3(9) . 2_545
F2 P1 F1 82.8(9) 3_655 2_545
F2 P1 F1 172.8(10) 2_545 2_545
F1 P1 F1 96.6(8) 3_655 2_545
F2 P1 F1 172.8(10) . .
F2 P1 F1 76.4(9) 3_655 .
F2 P1 F1 82.8(9) 2_545 .
F1 P1 F1 96.7(8) 3_655 .
F1 P1 F1 96.7(8) 2_545 .
F9 P2 F14 91.9(15) . .
F9 P2 F12 82.5(13) . .
F14 P2 F12 168.1(15) . .
F9 P2 F7 123.5(13) . .
F14 P2 F7 36.7(11) . .
F12 P2 F7 152.6(13) . .
F9 P2 F6 91.5(12) . .
F14 P2 F6 96.3(13) . .
F12 P2 F6 94.4(12) . .
F7 P2 F6 77.8(12) . .
F9 P2 F5 105.3(12) . .
F14 P2 F5 160.5(15) . .
F12 P2 F5 30.1(9) . .
F7 P2 F5 123.8(13) . .
F6 P2 F5 74.6(12) . .
F9 P2 F11 114(3) . .
F14 P2 F11 123(3) . .
F12 P2 F11 69(3) . .
F7 P2 F11 90(3) . .
F6 P2 F11 38(3) . .
F5 P2 F11 41(3) . .
F9 P2 F13 58.3(13) . .
F14 P2 F13 89.8(14) . .
F12 P2 F13 96.1(12) . .
F7 P2 F13 91.8(12) . .
F6 P2 F13 34.0(10) . .
F5 P2 F13 91.6(12) . .
F11 P2 F13 67(3) . .
F9 P2 F8 96.4(9) . .
F14 P2 F8 90.3(12) . .
F12 P2 F8 79.9(10) . .
F7 P2 F8 103.3(9) . .
F6 P2 F8 169.5(10) . .
F5 P2 F8 96.6(9) . .
F11 P2 F8 132(3) . .
F13 P2 F8 154.7(11) . .
F9 P2 F10 176.8(12) . .
F14 P2 F10 91.3(15) . .
F12 P2 F10 94.5(12) . .
F7 P2 F10 59.3(12) . .
F6 P2 F10 87.5(12) . .
F5 P2 F10 71.4(12) . .
F11 P2 F10 63(3) . .
F13 P2 F10 121.1(13) . .
F8 P2 F10 84.2(9) . .
F9 P2 F4 33.3(9) . .
F14 P2 F4 120.3(14) . .
F12 P2 F4 51.4(11) . .
F7 P2 F4 155.8(11) . .
F6 P2 F4 103.8(10) . .
F5 P2 F4 79.0(10) . .
F11 P2 F4 106(3) . .
F13 P2 F4 78.5(11) . .
F8 P2 F4 79.6(7) . .
F10 P2 F4 144.2(10) . .
F9 P2 F3 54.8(11) . .
F14 P2 F3 41.6(12) . .
F12 P2 F3 128.4(11) . .
F7 P2 F3 78.2(11) . .
F6 P2 F3 112.1(10) . .
F5 P2 F3 157.9(11) . .
F11 P2 F3 150(3) . .
F13 P2 F3 85.3(11) . .
F8 P2 F3 78.1(7) . .
F10 P2 F3 128.5(11) . .
F4 P2 F3 78.9(9) . .
F14 F3 F9 108(2) . .
F14 F3 P2 60.3(17) . .
F9 F3 P2 53.7(10) . .
F9 F4 F12 114(2) . .
F9 F4 P2 57.9(17) . .
F12 F4 P2 59.9(12) . .
F12 F5 F11 127(5) . .
F12 F5 P2 72(2) . .
F11 F5 P2 63(3) . .
F11 F6 F13 122(5) . .
F11 F6 P2 65(4) . .
F13 F6 P2 71(2) . .
F14 F7 P2 71(2) . .
F14 F7 F10 125(3) . .
P2 F7 F10 65.1(13) . .
F7 F10 P2 55.5(12) . .
F4 F9 F13 117(2) . .
F4 F9 F3 127(2) . .
F13 F9 F3 98.4(18) . .
F4 F9 P2 89(2) . .
F13 F9 P2 65.8(13) . .
F3 F9 P2 71.5(12) . .
F6 F11 F5 135(7) . .
F6 F11 F13 28(3) . .
F5 F11 F13 107(5) . .
F6 F11 P2 77(4) . .
F5 F11 P2 75(4) . .
F13 F11 P2 59(2) . .
F5 F12 F4 137(3) . .
F5 F12 P2 78(2) . .
F4 F12 P2 68.7(12) . .
F6 F13 F9 129(3) . .
F6 F13 F11 30(3) . .
F9 F13 F11 101(3) . .
F6 F13 P2 75(2) . .
F9 F13 P2 56.0(11) . .
F11 F13 P2 54(2) . .
F7 F14 F3 151(4) . .
F7 F14 P2 73(2) . .
F3 F14 P2 78.1(18) . .
O1 Na1 O1 117.91(10) 3_665 2_655
O1 Na1 O1 117.91(10) 3_665 .
O1 Na1 O1 117.91(10) 2_655 .
O1 Na1 N100 98.4(2) 3_665 .
O1 Na1 N100 98.4(2) 2_655 .
O1 Na1 N100 98.4(2) . .
O1 Na1 Na2 81.6(2) 3_665 .
O1 Na1 Na2 81.6(2) 2_655 .
O1 Na1 Na2 81.6(2) . .
N100 Na1 Na2 180.000(3) . .
O2 Na2 O2 86.41(17) 2_655 3_665
O2 Na2 O2 86.41(17) 2_655 .
O2 Na2 O2 86.41(17) 3_665 .
O2 Na2 O4 170.18(16) 2_655 .
O2 Na2 O4 83.85(12) 3_665 .
O2 Na2 O4 91.72(13) . .
O2 Na2 O4 91.72(13) 2_655 2_655
O2 Na2 O4 170.18(16) 3_665 2_655
O2 Na2 O4 83.85(12) . 2_655
O4 Na2 O4 97.67(13) . 2_655
O2 Na2 O4 83.85(12) 2_655 3_665
O2 Na2 O4 91.72(13) 3_665 3_665
O2 Na2 O4 170.17(16) . 3_665
O4 Na2 O4 97.68(13) . 3_665
O4 Na2 O4 97.68(13) 2_655 3_665
O2 Na2 Na1 52.23(12) 2_655 .
O2 Na2 Na1 52.23(12) 3_665 .
O2 Na2 Na1 52.23(12) . .
O4 Na2 Na1 119.62(10) . .
O4 Na2 Na1 119.62(10) 2_655 .
O4 Na2 Na1 119.62(10) 3_665 .
O5 Na3 O5 99.24(14) . 2_655
O5 Na3 O5 99.25(14) . 3_665
O5 Na3 O5 99.25(14) 2_655 3_665
O5 Na3 O7 167.02(16) . 3_665
O5 Na3 O7 88.09(12) 2_655 3_665
O5 Na3 O7 90.05(12) 3_665 3_665
O5 Na3 O7 88.09(12) . 2_655
O5 Na3 O7 90.05(12) 2_655 2_655
O5 Na3 O7 167.02(16) 3_665 2_655
O7 Na3 O7 81.16(14) 3_665 2_655
O5 Na3 O7 90.05(12) . .
O5 Na3 O7 167.02(16) 2_655 .
O5 Na3 O7 88.09(12) 3_665 .
O7 Na3 O7 81.16(14) 3_665 .
O7 Na3 O7 81.17(14) 2_655 .
O5 Na3 Na4 118.40(11) . .
O5 Na3 Na4 118.40(11) 2_655 .
O5 Na3 Na4 118.40(11) 3_665 .
O7 Na3 Na4 48.69(9) 3_665 .
O7 Na3 Na4 48.69(9) 2_655 .
O7 Na3 Na4 48.69(9) . .
O8 Na4 O8 109.51(11) . 2_655
O8 Na4 O8 109.51(11) . 3_665
O8 Na4 O8 109.51(11) 2_655 3_665
O8 Na4 O7 161.44(17) . 3_665
O8 Na4 O7 82.24(11) 2_655 3_665
O8 Na4 O7 78.40(11) 3_665 3_665
O8 Na4 O7 78.40(11) . .
O8 Na4 O7 161.45(17) 2_655 .
O8 Na4 O7 82.24(11) 3_665 .
O7 Na4 O7 86.35(13) 3_665 .
O8 Na4 O7 82.24(11) . 2_655
O8 Na4 O7 78.40(11) 2_655 2_655
O8 Na4 O7 161.45(17) 3_665 2_655
O7 Na4 O7 86.35(13) 3_665 2_655
O7 Na4 O7 86.35(13) . 2_655
O8 Na4 C26 119.34(12) . 3_665
O8 Na4 C26 119.02(12) 2_655 3_665
O8 Na4 C26 22.30(10) 3_665 3_665
O7 Na4 C26 62.51(10) 3_665 3_665
O7 Na4 C26 67.19(11) . 3_665
O7 Na4 C26 139.22(16) 2_655 3_665
O8 Na4 C26 119.02(12) . 2_655
O8 Na4 C26 22.30(10) 2_655 2_655
O8 Na4 C26 119.34(11) 3_665 2_655
O7 Na4 C26 67.19(11) 3_665 2_655
O7 Na4 C26 139.22(16) . 2_655
O7 Na4 C26 62.51(10) 2_655 2_655
C26 Na4 C26 119.751(17) 3_665 2_655
O8 Na4 C26 22.30(10) . .
O8 Na4 C26 119.34(12) 2_655 .
O8 Na4 C26 119.02(12) 3_665 .
O7 Na4 C26 139.22(16) 3_665 .
O7 Na4 C26 62.51(10) . .
O7 Na4 C26 67.19(11) 2_655 .
C26 Na4 C26 119.752(17) 3_665 .
C26 Na4 C26 119.753(18) 2_655 .
O8 Na4 C21 69.16(11) . 2_655
O8 Na4 C21 66.98(11) 2_655 2_655
O8 Na4 C21 174.87(17) 3_665 2_655
O7 Na4 C21 104.39(12) 3_665 2_655
O7 Na4 C21 102.14(12) . 2_655
O7 Na4 C21 23.40(9) 2_655 2_655
C26 Na4 C21 162.62(16) 3_665 2_655
C26 Na4 C21 58.86(10) 2_655 2_655
C26 Na4 C21 61.66(10) . 2_655
O8 Na4 C21 66.98(11) . .
O8 Na4 C21 174.87(17) 2_655 .
O8 Na4 C21 69.16(11) 3_665 .
O7 Na4 C21 102.13(12) 3_665 .
O7 Na4 C21 23.40(9) . .
O7 Na4 C21 104.39(12) 2_655 .
C26 Na4 C21 61.66(10) 3_665 .
C26 Na4 C21 162.62(16) 2_655 .
C26 Na4 C21 58.86(10) . .
C21 Na4 C21 113.99(7) 2_655 .
O8 Na4 C21 174.87(17) . 3_665
O8 Na4 C21 69.16(11) 2_655 3_665
O8 Na4 C21 66.98(11) 3_665 3_665
O7 Na4 C21 23.40(9) 3_665 3_665
O7 Na4 C21 104.39(12) . 3_665
O7 Na4 C21 102.13(12) 2_655 3_665
C26 Na4 C21 58.86(10) 3_665 3_665
C26 Na4 C21 61.66(10) 2_655 3_665
C26 Na4 C21 162.62(16) . 3_665
C21 Na4 C21 113.99(7) 2_655 3_665
C21 Na4 C21 113.99(7) . 3_665
C1 O1 Na1 137.7(4) . .
C6 O2 Na2 174.1(3) . .
C4 O3 C5 111.8(5) . .
C11 O4 Na2 161.0(3) . .
C16 O5 Na3 165.0(3) . .
C14 O6 C15 112.7(6) . .
C21 O7 Na4 102.6(2) . .
C21 O7 Na3 175.7(3) . .
Na4 O7 Na3 79.12(12) . .
C26 O8 Na4 113.2(3) . .
C24 O9 C25 111.1(7) . .
C1 N1 C2 115.8(4) . 3_665
C1 N1 C3 123.5(4) . .
C2 N1 C3 115.8(4) 3_665 .
C6 N2 C7 119.2(4) . .
C6 N2 C8 127.7(5) . .
C7 N2 C8 112.6(5) . .
C11 N3 C12 116.6(4) . 3_665
C11 N3 C13 126.0(4) . .
C12 N3 C13 116.1(4) 3_665 .
C16 N4 C17 120.0(4) . .
C16 N4 C18 127.6(4) . .
C17 N4 C18 112.3(4) . .
C21 N5 C22 117.7(4) . 3_665
C21 N5 C23 125.7(4) . .
C22 N5 C23 116.1(4) 3_665 .
C26 N6 C27 119.1(3) . .
C26 N6 C28 126.0(3) . .
C27 N6 C28 114.3(3) . .
O1 C1 N1 120.6(4) . .
O1 C1 C7 120.1(4) . .
N1 C1 C7 119.3(4) . .
N1 C2 C6 110.2(3) 2_655 .
N1 C2 H2A 109.6 2_655 .
C6 C2 H2A 109.6 . .
N1 C2 H2B 109.6 2_655 .
C6 C2 H2B 109.6 . .
H2A C2 H2B 108.1 . .
N1 C3 C4 113.9(4) . .
N1 C3 H3A 108.8 . .
C4 C3 H3A 108.8 . .
N1 C3 H3B 108.8 . .
C4 C3 H3B 108.8 . .
H3A C3 H3B 107.7 . .
O3 C4 C3 110.5(4) . .
O3 C4 H4A 109.5 . .
C3 C4 H4A 109.5 . .
O3 C4 H4B 109.5 . .
C3 C4 H4B 109.5 . .
H4A C4 H4B 108.1 . .
O3 C5 H5A 109.5 . .
O3 C5 H5B 109.5 . .
H5A C5 H5B 109.5 . .
O3 C5 H5C 109.5 . .
H5A C5 H5C 109.5 . .
H5B C5 H5C 109.5 . .
O2 C6 N2 123.7(5) . .
O2 C6 C2 121.4(4) . .
N2 C6 C2 114.9(4) . .
N2 C7 C10 101.9(6) . .
N2 C7 C1 110.0(4) . .
C10 C7 C1 114.6(5) . .
N2 C7 H7 110.0 . .
C10 C7 H7 110.0 . .
C1 C7 H7 110.0 . .
C9 C8 N2 104.4(7) . .
C9 C8 H8A 110.9 . .
N2 C8 H8A 110.9 . .
C9 C8 H8B 110.9 . .
N2 C8 H8B 110.9 . .
H8A C8 H8B 108.9 . .
C8 C9 C10 108.0(7) . .
C8 C9 H9A 110.1 . .
C10 C9 H9A 110.1 . .
C8 C9 H9B 110.1 . .
C10 C9 H9B 110.1 . .
H9A C9 H9B 108.4 . .
C9 C10 C7 106.1(7) . .
C9 C10 H10A 110.5 . .
C7 C10 H10A 110.5 . .
C9 C10 H10B 110.5 . .
C7 C10 H10B 110.5 . .
H10A C10 H10B 108.7 . .
O4 C11 N3 121.6(4) . .
O4 C11 C17 120.8(4) . .
N3 C11 C17 117.4(3) . .
N3 C12 C16 112.7(4) 2_655 .
N3 C12 H12A 109.1 2_655 .
C16 C12 H12A 109.0 . .
N3 C12 H12B 109.1 2_655 .
C16 C12 H12B 109.1 . .
H12A C12 H12B 107.8 . .
N3 C13 C14 111.0(5) . .
N3 C13 H13A 109.4 . .
C14 C13 H13A 109.4 . .
N3 C13 H13B 109.4 . .
C14 C13 H13B 109.4 . .
H13A C13 H13B 108.0 . .
O6 C14 C13 110.3(5) . .
O6 C14 H14A 109.6 . .
C13 C14 H14A 109.6 . .
O6 C14 H14B 109.6 . .
C13 C14 H14B 109.6 . .
H14A C14 H14B 108.1 . .
O6 C15 H15A 109.5 . .
O6 C15 H15B 109.4 . .
H15A C15 H15B 109.5 . .
O6 C15 H15C 109.5 . .
H15A C15 H15C 109.5 . .
H15B C15 H15C 109.5 . .
O5 C16 N4 123.0(4) . .
O5 C16 C12 122.5(4) . .
N4 C16 C12 114.5(3) . .
N4 C17 C11 109.5(3) . .
N4 C17 C20 103.3(5) . .
C11 C17 C20 113.3(4) . .
N4 C17 H17 110.2 . .
C11 C17 H17 110.2 . .
C20 C17 H17 110.2 . .
N4 C18 C19 103.7(5) . .
N4 C18 H18A 111.0 . .
C19 C18 H18A 111.0 . .
N4 C18 H18B 111.0 . .
C19 C18 H18B 111.0 . .
H18A C18 H18B 109.0 . .
C18 C19 C20 104.8(5) . .
C18 C19 H19A 110.8 . .
C20 C19 H19A 110.8 . .
C18 C19 H19B 110.8 . .
C20 C19 H19B 110.8 . .
H19A C19 H19B 108.9 . .
C19 C20 C17 104.6(5) . .
C19 C20 H20A 110.8 . .
C17 C20 H20A 110.8 . .
C19 C20 H20B 110.8 . .
C17 C20 H20B 110.8 . .
H20A C20 H20B 108.9 . .
O7 C21 N5 121.1(3) . .
O7 C21 C27 119.8(3) . .
N5 C21 C27 119.1(3) . .
O7 C21 Na4 54.0(2) . .
N5 C21 Na4 105.7(2) . .
C27 C21 Na4 110.3(2) . .
N5 C22 C26 111.0(3) 2_655 .
N5 C22 H22A 109.4 2_655 .
C26 C22 H22A 109.4 . .
N5 C22 H22B 109.5 2_655 .
C26 C22 H22B 109.5 . .
H22A C22 H22B 108.0 . .
N5 C23 C24 111.2(5) . .
N5 C23 H23A 109.4 . .
C24 C23 H23A 109.4 . .
N5 C23 H23B 109.4 . .
C24 C23 H23B 109.4 . .
H23A C23 H23B 108.0 . .
O9 C24 C23 107.9(5) . .
O9 C24 H24A 110.1 . .
C23 C24 H24A 110.1 . .
O9 C24 H24B 110.1 . .
C23 C24 H24B 110.1 . .
H24A C24 H24B 108.4 . .
O9 C25 H25A 109.5 . .
O9 C25 H25B 109.5 . .
H25A C25 H25B 109.5 . .
O9 C25 H25C 109.5 . .
H25A C25 H25C 109.5 . .
H25B C25 H25C 109.5 . .
O8 C26 N6 123.9(4) . .
O8 C26 C22 121.2(3) . .
N6 C26 C22 114.8(3) . .
O8 C26 Na4 44.5(2) . .
N6 C26 Na4 116.0(2) . .
C22 C26 Na4 107.7(2) . .
N6 C27 C21 110.2(3) . .
N6 C27 C30 101.9(3) . .
C21 C27 C30 108.6(4) . .
N6 C27 H27 111.9 . .
C21 C27 H27 111.9 . .
C30 C27 H27 111.9 . .
N6 C28 C29 102.1(4) . .
N6 C28 H28A 111.4 . .
C29 C28 H28A 111.3 . .
N6 C28 H28B 111.4 . .
C29 C28 H28B 111.4 . .
H28A C28 H28B 109.2 . .
C30 C29 C28 103.9(4) . .
C30 C29 H29A 111.0 . .
C28 C29 H29A 111.0 . .
C30 C29 H29B 111.0 . .
C28 C29 H29B 111.0 . .
H29A C29 H29B 109.0 . .
C29 C30 C27 105.0(4) . .
C29 C30 H30A 110.7 . .
C27 C30 H30A 110.7 . .
C29 C30 H30B 110.7 . .
C27 C30 H30B 110.7 . .
H30A C30 H30B 108.8 . .
N7 C31 C32 177.7(13) . .
C31 C32 H32A 109.5 . .
C31 C32 H32B 109.5 . .
H32A C32 H32B 109.5 . .
C31 C32 H32C 109.5 . .
H32A C32 H32C 109.5 . .
H32B C32 H32C 109.5 . .
C101 N100 Na1 180.000(11) . .
N100 C101 C102 180.00(2) . .
C101 C102 H10C 109.5 . .
C101 C102 H10D 109.5 . .
H10C C102 H10D 109.5 . .
C101 C102 H10E 109.5 . .
H10C C102 H10E 109.5 . .
H10D C102 H10E 109.5 . .

loop_
_geom_bond_atom_site_label_1
_geom_bond_atom_site_label_2
_geom_bond_distance
_geom_bond_site_symmetry_2
P1 F2 1.52(2) .
P1 F2 1.52(2) 3_655
P1 F2 1.52(2) 2_545
P1 F1 1.539(18) 3_655
P1 F1 1.539(18) 2_545
P1 F1 1.539(18) .
P2 F9 1.41(2) .
P2 F14 1.48(3) .
P2 F12 1.55(2) .
P2 F7 1.50(2) .
P2 F6 1.59(2) .
P2 F5 1.60(2) .
P2 F11 1.48(6) .
P2 F13 1.56(2) .
P2 F8 1.644(11) .
P2 F10 1.65(2) .
P2 F4 1.667(17) .
P2 F3 1.663(17) .
F3 F14 1.13(3) .
F3 F9 1.43(3) .
F4 F9 0.91(2) .
F4 F12 1.40(3) .
F5 F12 0.82(2) .
F5 F11 1.09(6) .
F6 F11 1.00(6) .
F6 F13 0.92(3) .
F7 F14 0.94(3) .
F7 F10 1.56(3) .
F9 F13 1.45(3) .
F11 F13 1.68(7) .
Na1 O1 2.251(4) 3_665
Na1 O1 2.251(4) 2_655
Na1 O1 2.251(4) .
Na1 N100 2.431(18) .
Na1 Na2 4.146(8) .
Na2 O2 2.426(4) 2_655
Na2 O2 2.426(4) 3_665
Na2 O2 2.426(4) .
Na2 O4 2.464(3) .
Na2 O4 2.464(4) 2_655
Na2 O4 2.464(3) 3_665
Na3 O5 2.285(4) .
Na3 O5 2.285(4) 2_655
Na3 O5 2.285(4) 3_665
Na3 O7 2.616(4) 3_665
Na3 O7 2.616(4) 2_655
Na3 O7 2.616(4) .
Na3 Na4 3.252(4) .
Na4 O8 2.258(3) .
Na4 O8 2.258(3) 2_655
Na4 O8 2.258(3) 3_665
Na4 O7 2.487(4) 3_665
Na4 O7 2.487(4) .
Na4 O7 2.487(4) 2_655
Na4 C26 2.963(3) 3_665
Na4 C26 2.963(3) 2_655
Na4 C26 2.963(3) .
Na4 C21 3.000(4) 2_655
Na4 C21 3.000(4) .
Na4 C21 3.000(4) 3_665
O1 C1 1.242(5) .
O2 C6 1.215(5) .
O3 C4 1.380(6) .
O3 C5 1.399(6) .
O4 C11 1.222(4) .
O5 C16 1.209(5) .
O6 C14 1.370(8) .
O6 C15 1.376(9) .
O7 C21 1.221(4) .
O8 C26 1.223(4) .
O9 C24 1.363(11) .
O9 C25 1.393(11) .
N1 C1 1.343(5) .
N1 C2 1.421(5) 3_665
N1 C3 1.458(6) .
N2 C6 1.319(5) .
N2 C7 1.448(6) .
N2 C8 1.467(7) .
N3 C11 1.337(5) .
N3 C12 1.434(6) 3_665
N3 C13 1.461(6) .
N4 C16 1.329(5) .
N4 C17 1.439(6) .
N4 C18 1.450(6) .
N5 C21 1.327(5) .
N5 C22 1.438(5) 3_665
N5 C23 1.478(6) .
N6 C26 1.322(5) .
N6 C27 1.441(5) .
N6 C28 1.458(5) .
N7 C31 1.133(12) .
C1 C7 1.521(6) .
C2 N1 1.421(5) 2_655
C2 C6 1.536(6) .
C2 H2A 0.9900 .
C2 H2B 0.9900 .
C3 C4 1.498(7) .
C3 H3A 0.9900 .
C3 H3B 0.9900 .
C4 H4A 0.9900 .
C4 H4B 0.9900 .
C5 H5A 0.9800 .
C5 H5B 0.9800 .
C5 H5C 0.9800 .
C7 C10 1.502(8) .
C7 H7 1.0000 .
C8 C9 1.446(13) .
C8 H8A 0.9900 .
C8 H8B 0.9900 .
C9 C10 1.483(19) .
C9 H9A 0.9900 .
C9 H9B 0.9900 .
C10 H10A 0.9900 .
C10 H10B 0.9900 .
C11 C17 1.524(5) .
C12 N3 1.434(6) 2_655
C12 C16 1.503(6) .
C12 H12A 0.9900 .
C12 H12B 0.9900 .
C13 C14 1.552(8) .
C13 H13A 0.9900 .
C13 H13B 0.9900 .
C14 H14A 0.9900 .
C14 H14B 0.9900 .
C15 H15A 0.9800 .
C15 H15B 0.9800 .
C15 H15C 0.9800 .
C17 C20 1.555(8) .
C17 H17 1.0000 .
C18 C19 1.470(10) .
C18 H18A 0.9900 .
C18 H18B 0.9900 .
C19 C20 1.508(12) .
C19 H19A 0.9900 .
C19 H19B 0.9900 .
C20 H20A 0.9900 .
C20 H20B 0.9900 .
C21 C27 1.526(5) .
C22 N5 1.438(5) 2_655
C22 C26 1.526(5) .
C22 H22A 0.9900 .
C22 H22B 0.9900 .
C23 C24 1.521(10) .
C23 H23A 0.9900 .
C23 H23B 0.9900 .
C24 H24A 0.9900 .
C24 H24B 0.9900 .
C25 H25A 0.9800 .
C25 H25B 0.9800 .
C25 H25C 0.9800 .
C27 C30 1.583(7) .
C27 H27 1.0000 .
C28 C29 1.517(7) .
C28 H28A 0.9900 .
C28 H28B 0.9900 .
C29 C30 1.505(8) .
C29 H29A 0.9900 .
C29 H29B 0.9900 .
C30 H30A 0.9900 .
C30 H30B 0.9900 .
C31 C32 1.427(15) .
C32 H32A 0.9800 .
C32 H32B 0.9800 .
C32 H32C 0.9800 .
N100 C101 1.02(3) .
C101 C102 1.56(4) .
C102 H10C 0.9801 .
C102 H10D 0.9801 .
C102 H10E 0.9801 .

loop_
_geom_torsion_atom_site_label_1
_geom_torsion_atom_site_label_2
_geom_torsion_atom_site_label_3
_geom_torsion_atom_site_label_4
_geom_torsion
_geom_torsion_site_symmetry_1
_geom_torsion_site_symmetry_4
F9 P2 F3 F14 -149(2) . .
F12 P2 F3 F14 170.9(19) . .
F7 P2 F3 F14 -2(2) . .
F6 P2 F3 F14 -74(2) . .
F5 P2 F3 F14 -178(3) . .
F11 P2 F3 F14 -72(6) . .
F13 P2 F3 F14 -95(2) . .
F8 P2 F3 F14 104.2(18) . .
F10 P2 F3 F14 32(2) . .
F4 P2 F3 F14 -174.3(19) . .
F14 P2 F3 F9 149(2) . .
F12 P2 F3 F9 -40.0(16) . .
F7 P2 F3 F9 146.8(13) . .
F6 P2 F3 F9 75.4(14) . .
F5 P2 F3 F9 -29(3) . .
F11 P2 F3 F9 77(5) . .
F13 P2 F3 F9 54.0(14) . .
F8 P2 F3 F9 -106.8(12) . .
F10 P2 F3 F9 -179.4(15) . .
F4 P2 F3 F9 -25.2(11) . .
F14 P2 F4 F9 35(2) . .
F12 P2 F4 F9 -156(2) . .
F7 P2 F4 F9 20(3) . .
F6 P2 F4 F9 -71(2) . .
F5 P2 F4 F9 -142.0(19) . .
F11 P2 F4 F9 -110(3) . .
F13 P2 F4 F9 -48.1(19) . .
F8 P2 F4 F9 119.1(18) . .
F10 P2 F4 F9 -176(2) . .
F3 P2 F4 F9 39.3(18) . .
F9 P2 F4 F12 156(2) . .
F14 P2 F4 F12 -169.6(16) . .
F7 P2 F4 F12 175(2) . .
F6 P2 F4 F12 84.5(15) . .
F5 P2 F4 F12 13.6(14) . .
F11 P2 F4 F12 45(3) . .
F13 P2 F4 F12 107.4(14) . .
F8 P2 F4 F12 -85.4(12) . .
F10 P2 F4 F12 -21(2) . .
F3 P2 F4 F12 -165.2(13) . .
F9 P2 F5 F12 -42(2) . .
F14 P2 F5 F12 167(4) . .
F7 P2 F5 F12 167(2) . .
F6 P2 F5 F12 -129(2) . .
F11 P2 F5 F12 -151(5) . .
F13 P2 F5 F12 -99(2) . .
F8 P2 F5 F12 57(2) . .
F10 P2 F5 F12 138(3) . .
F4 P2 F5 F12 -21(2) . .
F3 P2 F5 F12 -18(4) . .
F9 P2 F5 F11 109(4) . .
F14 P2 F5 F11 -42(6) . .
F12 P2 F5 F11 151(5) . .
F7 P2 F5 F11 -41(4) . .
F6 P2 F5 F11 22(4) . .
F13 P2 F5 F11 52(4) . .
F8 P2 F5 F11 -152(4) . .
F10 P2 F5 F11 -71(4) . .
F4 P2 F5 F11 130(4) . .
F3 P2 F5 F11 133(4) . .
F9 P2 F6 F11 -129(5) . .
F14 P2 F6 F11 139(5) . .
F12 P2 F6 F11 -47(5) . .
F7 P2 F6 F11 107(5) . .
F5 P2 F6 F11 -24(5) . .
F13 P2 F6 F11 -141(5) . .
F8 P2 F6 F11 10(8) . .
F10 P2 F6 F11 48(5) . .
F4 P2 F6 F11 -98(5) . .
F3 P2 F6 F11 178(5) . .
F9 P2 F6 F13 12(2) . .
F14 P2 F6 F13 -80(2) . .
F12 P2 F6 F13 94(2) . .
F7 P2 F6 F13 -112(2) . .
F5 P2 F6 F13 117(2) . .
F11 P2 F6 F13 141(5) . .
F8 P2 F6 F13 151(4) . .
F10 P2 F6 F13 -171(2) . .
F4 P2 F6 F13 43(2) . .
F3 P2 F6 F13 -40(2) . .
F9 P2 F7 F14 35(3) . .
F12 P2 F7 F14 -166(3) . .
F6 P2 F7 F14 119(2) . .
F5 P2 F7 F14 -180(2) . .
F11 P2 F7 F14 154(3) . .
F13 P2 F7 F14 87(2) . .
F8 P2 F7 F14 -72(2) . .
F10 P2 F7 F14 -147(3) . .
F4 P2 F7 F14 22(4) . .
F3 P2 F7 F14 3(2) . .
F9 P2 F7 F10 -178.0(14) . .
F14 P2 F7 F10 147(3) . .
F12 P2 F7 F10 -19(3) . .
F6 P2 F7 F10 -94.4(14) . .
F5 P2 F7 F10 -32.6(16) . .
F11 P2 F7 F10 -58(3) . .
F13 P2 F7 F10 -125.6(14) . .
F8 P2 F7 F10 74.9(12) . .
F4 P2 F7 F10 169(2) . .
F3 P2 F7 F10 149.6(12) . .
F14 F7 F10 P2 39(3) . .
F14 P2 F10 F7 -19.0(15) . .
F12 P2 F10 F7 171.4(13) . .
F6 P2 F10 F7 77.2(13) . .
F5 P2 F10 F7 151.9(15) . .
F11 P2 F10 F7 108(3) . .
F13 P2 F10 F7 71.6(16) . .
F8 P2 F10 F7 -109.2(11) . .
F4 P2 F10 F7 -172.4(15) . .
F3 P2 F10 F7 -39.3(16) . .
F12 F4 F9 F13 39(3) . .
P2 F4 F9 F13 61.7(19) . .
F12 F4 F9 F3 -89(3) . .
P2 F4 F9 F3 -65(2) . .
F12 F4 F9 P2 -23(2) . .
F14 F3 F9 F4 102(3) . .
P2 F3 F9 F4 74(3) . .
F14 F3 F9 F13 -33(2) . .
P2 F3 F9 F13 -60.9(13) . .
F14 F3 F9 P2 28.0(19) . .
F14 P2 F9 F4 -150(2) . .
F12 P2 F9 F4 19.1(18) . .
F7 P2 F9 F4 -170.4(16) . .
F6 P2 F9 F4 113.3(18) . .
F5 P2 F9 F4 38.8(19) . .
F11 P2 F9 F4 82(4) . .
F13 P2 F9 F4 121(2) . .
F8 P2 F9 F4 -59.8(17) . .
F3 P2 F9 F4 -130(2) . .
F14 P2 F9 F13 88.6(17) . .
F12 P2 F9 F13 -101.9(14) . .
F7 P2 F9 F13 68.6(16) . .
F6 P2 F9 F13 -7.7(15) . .
F5 P2 F9 F13 -82.2(15) . .
F11 P2 F9 F13 -39(3) . .
F8 P2 F9 F13 179.1(12) . .
F4 P2 F9 F13 -121(2) . .
F3 P2 F9 F13 108.6(15) . .
F14 P2 F9 F3 -19.9(14) . .
F12 P2 F9 F3 149.5(13) . .
F7 P2 F9 F3 -40.0(15) . .
F6 P2 F9 F3 -116.3(12) . .
F5 P2 F9 F3 169.2(12) . .
F11 P2 F9 F3 -148(3) . .
F13 P2 F9 F3 -108.6(15) . .
F8 P2 F9 F3 70.6(10) . .
F4 P2 F9 F3 130(2) . .
F13 F6 F11 F5 9(12) . .
P2 F6 F11 F5 53(7) . .
P2 F6 F11 F13 44(5) . .
F13 F6 F11 P2 -44(5) . .
F12 F5 F11 F6 -19(12) . .
P2 F5 F11 F6 -54(8) . .
F12 F5 F11 F13 -15(7) . .
P2 F5 F11 F13 -50(2) . .
F12 F5 F11 P2 35(5) . .
F9 P2 F11 F6 58(5) . .
F14 P2 F11 F6 -52(5) . .
F12 P2 F11 F6 129(4) . .
F7 P2 F11 F6 -69(4) . .
F5 P2 F11 F6 144(6) . .
F13 P2 F11 F6 22(3) . .
F8 P2 F11 F6 -177.6(19) . .
F10 P2 F11 F6 -125(5) . .
F4 P2 F11 F6 92(4) . .
F3 P2 F11 F6 -3(8) . .
F9 P2 F11 F5 -86(4) . .
F14 P2 F11 F5 165(2) . .
F12 P2 F11 F5 -15(3) . .
F7 P2 F11 F5 147(3) . .
F6 P2 F11 F5 -144(6) . .
F13 P2 F11 F5 -121(4) . .
F8 P2 F11 F5 39(5) . .
F10 P2 F11 F5 92(4) . .
F4 P2 F11 F5 -52(4) . .
F3 P2 F11 F5 -147(3) . .
F9 P2 F11 F13 35(3) . .
F14 P2 F11 F13 -74(3) . .
F12 P2 F11 F13 106(2) . .
F7 P2 F11 F13 -91.8(18) . .
F6 P2 F11 F13 -22(3) . .
F5 P2 F11 F13 121(4) . .
F8 P2 F11 F13 160.0(18) . .
F10 P2 F11 F13 -147(3) . .
F4 P2 F11 F13 70(2) . .
F3 P2 F11 F13 -25(6) . .
F11 F5 F12 F4 6(8) . .
P2 F5 F12 F4 39(4) . .
F11 F5 F12 P2 -33(5) . .
F9 F4 F12 F5 -19(5) . .
P2 F4 F12 F5 -42(4) . .
F9 F4 F12 P2 23(2) . .
F9 P2 F12 F5 139(2) . .
F14 P2 F12 F5 -158(6) . .
F7 P2 F12 F5 -23(4) . .
F6 P2 F12 F5 48(2) . .
F11 P2 F12 F5 20(3) . .
F13 P2 F12 F5 83(2) . .
F8 P2 F12 F5 -123(2) . .
F10 P2 F12 F5 -39(2) . .
F4 P2 F12 F5 153(3) . .
F3 P2 F12 F5 171.4(19) . .
F9 P2 F12 F4 -13.3(12) . .
F14 P2 F12 F4 49(7) . .
F7 P2 F12 F4 -176(2) . .
F6 P2 F12 F4 -104.2(13) . .
F5 P2 F12 F4 -153(3) . .
F11 P2 F12 F4 -133(3) . .
F13 P2 F12 F4 -70.1(13) . .
F8 P2 F12 F4 84.7(10) . .
F10 P2 F12 F4 168.0(12) . .
F3 P2 F12 F4 18.7(16) . .
F11 F6 F13 F9 27(7) . .
P2 F6 F13 F9 -15(3) . .
P2 F6 F13 F11 -42(5) . .
F11 F6 F13 P2 42(5) . .
F4 F9 F13 F6 -58(4) . .
F3 F9 F13 F6 83(4) . .
P2 F9 F13 F6 17(3) . .
F4 F9 F13 F11 -44(4) . .
F3 F9 F13 F11 96(3) . .
P2 F9 F13 F11 31(2) . .
F4 F9 F13 P2 -75(2) . .
F3 F9 F13 P2 65.3(12) . .
F5 F11 F13 F6 -173(9) . .
P2 F11 F13 F6 127(6) . .
F6 F11 F13 F9 -159(5) . .
F5 F11 F13 F9 28(5) . .
P2 F11 F13 F9 -32(2) . .
F6 F11 F13 P2 -127(6) . .
F5 F11 F13 P2 60(4) . .
F9 P2 F13 F6 -166(3) . .
F14 P2 F13 F6 102(2) . .
F12 P2 F13 F6 -89(2) . .
F7 P2 F13 F6 65(2) . .
F5 P2 F13 F6 -59(2) . .
F11 P2 F13 F6 -25(3) . .
F8 P2 F13 F6 -168.1(18) . .
F10 P2 F13 F6 10(3) . .
F4 P2 F13 F6 -137(2) . .
F3 P2 F13 F6 143(2) . .
F14 P2 F13 F9 -92.3(18) . .
F12 P2 F13 F9 77.3(16) . .
F7 P2 F13 F9 -129.0(15) . .
F6 P2 F13 F9 166(3) . .
F5 P2 F13 F9 107.1(15) . .
F11 P2 F13 F9 142(3) . .
F8 P2 F13 F9 -2(3) . .
F10 P2 F13 F9 176.3(15) . .
F4 P2 F13 F9 28.7(12) . .
F3 P2 F13 F9 -51.0(13) . .
F9 P2 F13 F11 -142(3) . .
F14 P2 F13 F11 126(3) . .
F12 P2 F13 F11 -64(3) . .
F7 P2 F13 F11 89(3) . .
F6 P2 F13 F11 25(3) . .
F5 P2 F13 F11 -34(3) . .
F8 P2 F13 F11 -143(4) . .
F10 P2 F13 F11 35(3) . .
F4 P2 F13 F11 -113(3) . .
F3 P2 F13 F11 168(3) . .
P2 F7 F14 F3 -7(6) . .
F10 F7 F14 F3 -45(8) . .
F10 F7 F14 P2 -37(3) . .
F9 F3 F14 F7 -18(8) . .
P2 F3 F14 F7 7(6) . .
F9 F3 F14 P2 -25.8(17) . .
F9 P2 F14 F7 -151(2) . .
F12 P2 F14 F7 147(6) . .
F6 P2 F14 F7 -60(2) . .
F5 P2 F14 F7 1(5) . .
F11 P2 F14 F7 -31(4) . .
F13 P2 F14 F7 -93(2) . .
F8 P2 F14 F7 112(2) . .
F10 P2 F14 F7 28(2) . .
F4 P2 F14 F7 -169.7(17) . .
F3 P2 F14 F7 -176(3) . .
F9 P2 F14 F3 24.8(17) . .
F12 P2 F14 F3 -37(8) . .
F7 P2 F14 F3 176(3) . .
F6 P2 F14 F3 116.6(17) . .
F5 P2 F14 F3 177(3) . .
F11 P2 F14 F3 145(3) . .
F13 P2 F14 F3 83.1(18) . .
F8 P2 F14 F3 -71.6(15) . .
F10 P2 F14 F3 -155.8(17) . .
F4 P2 F14 F3 7(2) . .
O1 Na1 Na2 O2 58.51(15) 3_665 2_655
O1 Na1 Na2 O2 -61.49(15) 2_655 2_655
O1 Na1 Na2 O2 178.51(15) . 2_655
O1 Na1 Na2 O2 -61.49(15) 3_665 3_665
O1 Na1 Na2 O2 178.51(15) 2_655 3_665
O1 Na1 Na2 O2 58.51(15) . 3_665
O1 Na1 Na2 O2 178.51(15) 3_665 .
O1 Na1 Na2 O2 58.51(15) 2_655 .
O1 Na1 Na2 O2 -61.49(15) . .
O1 Na1 Na2 O4 -114.87(14) 3_665 .
O1 Na1 Na2 O4 125.12(14) 2_655 .
O1 Na1 Na2 O4 5.13(14) . .
O1 Na1 Na2 O4 125.13(14) 3_665 2_655
O1 Na1 Na2 O4 5.12(14) 2_655 2_655
O1 Na1 Na2 O4 -114.87(14) . 2_655
O1 Na1 Na2 O4 5.13(14) 3_665 3_665
O1 Na1 Na2 O4 -114.87(14) 2_655 3_665
O1 Na1 Na2 O4 125.13(14) . 3_665
O1 Na1 O1 C1 71.4(6) 3_665 .
O1 Na1 O1 C1 -80.3(6) 2_655 .
N100 Na1 O1 C1 175.5(5) . .
Na2 Na1 O1 C1 -4.5(5) . .
O2 Na2 O4 C11 130.3(10) 3_665 .
O2 Na2 O4 C11 -143.5(9) . .
O4 Na2 O4 C11 -59.4(9) 2_655 .
O4 Na2 O4 C11 39.4(9) 3_665 .
Na1 Na2 O4 C11 170.0(9) . .
O5 Na3 O5 C16 51.9(12) 2_655 .
O5 Na3 O5 C16 -49.1(12) 3_665 .
O7 Na3 O5 C16 175.7(10) 3_665 .
O7 Na3 O5 C16 141.6(12) 2_655 .
O7 Na3 O5 C16 -137.2(12) . .
Na4 Na3 O5 C16 -178.6(12) . .
O8 Na4 O7 C21 -57.9(3) . .
O8 Na4 O7 C21 -175.3(3) 2_655 .
O8 Na4 O7 C21 53.9(3) 3_665 .
O7 Na4 O7 C21 132.7(3) 3_665 .
O7 Na4 O7 C21 -140.8(3) 2_655 .
C26 Na4 O7 C21 71.0(2) 3_665 .
C26 Na4 O7 C21 -179.3(2) 2_655 .
C26 Na4 O7 C21 -74.6(2) . .
C21 Na4 O7 C21 -123.4(2) 2_655 .
C21 Na4 O7 C21 117.6(2) 3_665 .
O8 Na4 O7 Na3 126.10(11) . .
O8 Na4 O7 Na3 8.7(4) 2_655 .
O8 Na4 O7 Na3 -122.06(12) 3_665 .
O7 Na4 O7 Na3 -43.28(6) 3_665 .
O7 Na4 O7 Na3 43.28(6) 2_655 .
C26 Na4 O7 Na3 -104.93(11) 3_665 .
C26 Na4 O7 Na3 4.75(18) 2_655 .
C26 Na4 O7 Na3 109.41(11) . .
C21 Na4 O7 Na3 60.66(11) 2_655 .
C21 Na4 O7 Na3 -176.0(3) . .
C21 Na4 O7 Na3 -58.32(11) 3_665 .
O5 Na3 O7 Na4 -129.23(12) . .
O5 Na3 O7 Na4 6.7(6) 2_655 .
O5 Na3 O7 Na4 131.52(12) 3_665 .
O7 Na3 O7 Na4 41.17(5) 3_665 .
O7 Na3 O7 Na4 -41.17(5) 2_655 .
O8 Na4 O8 C26 120.4(3) 2_655 .
O8 Na4 O8 C26 -119.5(3) 3_665 .
O7 Na4 O8 C26 -6.8(6) 3_665 .
O7 Na4 O8 C26 -42.2(3) . .
O7 Na4 O8 C26 45.7(3) 2_655 .
C26 Na4 O8 C26 -97.4(3) 3_665 .
C26 Na4 O8 C26 98.2(3) 2_655 .
C21 Na4 O8 C26 65.8(3) 2_655 .
C21 Na4 O8 C26 -63.6(3) . .
Na1 O1 C1 N1 -91.0(5) . .
Na1 O1 C1 C7 90.8(6) . .
C2 N1 C1 O1 14.6(5) 3_665 .
C3 N1 C1 O1 168.9(4) . .
C2 N1 C1 C7 -167.3(4) 3_665 .
C3 N1 C1 C7 -13.0(6) . .
C1 N1 C3 C4 136.2(5) . .
C2 N1 C3 C4 -69.5(5) 3_665 .
C5 O3 C4 C3 -179.6(5) . .
N1 C3 C4 O3 -76.7(7) . .
C7 N2 C6 O2 -5.6(7) . .
C8 N2 C6 O2 -177.2(6) . .
C7 N2 C6 C2 174.7(4) . .
C8 N2 C6 C2 3.1(8) . .
N1 C2 C6 O2 -0.8(6) 2_655 .
N1 C2 C6 N2 178.9(4) 2_655 .
C6 N2 C7 C10 168.2(6) . .
C8 N2 C7 C10 -18.9(7) . .
C6 N2 C7 C1 -69.8(6) . .
C8 N2 C7 C1 103.1(6) . .
O1 C1 C7 N2 -11.3(6) . .
N1 C1 C7 N2 170.6(4) . .
O1 C1 C7 C10 102.8(7) . .
N1 C1 C7 C10 -75.3(7) . .
C6 N2 C8 C9 176.3(7) . .
C7 N2 C8 C9 4.2(10) . .
N2 C8 C9 C10 13.0(11) . .
C8 C9 C10 C7 -25.0(11) . .
N2 C7 C10 C9 26.0(8) . .
C1 C7 C10 C9 -92.8(8) . .
Na2 O4 C11 N3 -82.4(10) . .
Na2 O4 C11 C17 103.0(9) . .
C12 N3 C11 O4 12.4(6) 3_665 .
C13 N3 C11 O4 178.7(4) . .
C12 N3 C11 C17 -172.8(4) 3_665 .
C13 N3 C11 C17 -6.5(6) . .
C11 N3 C13 C14 120.7(5) . .
C12 N3 C13 C14 -73.0(6) 3_665 .
C15 O6 C14 C13 -167.4(6) . .
N3 C13 C14 O6 -62.9(7) . .
Na3 O5 C16 N4 92.3(12) . .
Na3 O5 C16 C12 -85.8(13) . .
C17 N4 C16 O5 -9.1(6) . .
C18 N4 C16 O5 172.5(5) . .
C17 N4 C16 C12 169.2(4) . .
C18 N4 C16 C12 -9.3(6) . .
N3 C12 C16 O5 2.1(6) 2_655 .
N3 C12 C16 N4 -176.2(4) 2_655 .
C16 N4 C17 C11 -63.9(5) . .
C18 N4 C17 C11 114.8(4) . .
C16 N4 C17 C20 175.1(4) . .
C18 N4 C17 C20 -6.2(5) . .
O4 C11 C17 N4 -18.0(5) . .
N3 C11 C17 N4 167.2(3) . .
O4 C11 C17 C20 96.7(6) . .
N3 C11 C17 C20 -78.1(6) . .
C16 N4 C18 C19 -156.3(5) . .
C17 N4 C18 C19 25.2(6) . .
N4 C18 C19 C20 -33.4(8) . .
C18 C19 C20 C17 30.0(8) . .
N4 C17 C20 C19 -14.8(7) . .
C11 C17 C20 C19 -133.2(6) . .
Na4 O7 C21 N5 -87.3(3) . .
Na4 O7 C21 C27 94.5(3) . .
C22 N5 C21 O7 -0.1(5) 3_665 .
C23 N5 C21 O7 171.0(4) . .
C22 N5 C21 C27 178.2(3) 3_665 .
C23 N5 C21 C27 -10.8(6) . .
C22 N5 C21 Na4 -57.2(4) 3_665 .
C23 N5 C21 Na4 113.9(4) . .
O8 Na4 C21 O7 115.6(3) . .
O8 Na4 C21 O7 -121.1(3) 3_665 .
O7 Na4 C21 O7 -48.6(3) 3_665 .
O7 Na4 C21 O7 40.7(3) 2_655 .
C26 Na4 C21 O7 -97.9(3) 3_665 .
C26 Na4 C21 O7 1.6(5) 2_655 .
C26 Na4 C21 O7 92.2(3) . .
C21 Na4 C21 O7 63.3(3) 2_655 .
C21 Na4 C21 O7 -69.9(3) 3_665 .
O8 Na4 C21 N5 -127.1(3) . .
O8 Na4 C21 N5 -3.8(2) 3_665 .
O7 Na4 C21 N5 68.7(3) 3_665 .
O7 Na4 C21 N5 117.3(4) . .
O7 Na4 C21 N5 158.0(2) 2_655 .
C26 Na4 C21 N5 19.4(2) 3_665 .
C26 Na4 C21 N5 118.8(3) 2_655 .
C26 Na4 C21 N5 -150.5(3) . .
C21 Na4 C21 N5 -179.4(2) 2_655 .
C21 Na4 C21 N5 47.4(3) 3_665 .
O8 Na4 C21 C27 2.8(2) . .
O8 Na4 C21 C27 126.2(2) 3_665 .
O7 Na4 C21 C27 -161.4(2) 3_665 .
O7 Na4 C21 C27 -112.7(3) . .
O7 Na4 C21 C27 -72.1(2) 2_655 .
C26 Na4 C21 C27 149.4(2) 3_665 .
C26 Na4 C21 C27 -111.2(3) 2_655 .
C26 Na4 C21 C27 -20.6(2) . .
C21 Na4 C21 C27 -49.4(3) 2_655 .
C21 Na4 C21 C27 177.36(19) 3_665 .
C21 N5 C23 C24 118.3(5) . .
C22 N5 C23 C24 -70.5(5) 3_665 .
C25 O9 C24 C23 -173.5(9) . .
N5 C23 C24 O9 -65.8(7) . .
Na4 O8 C26 N6 94.0(4) . .
Na4 O8 C26 C22 -83.8(4) . .
C27 N6 C26 O8 -11.9(6) . .
C28 N6 C26 O8 177.9(4) . .
C27 N6 C26 C22 166.0(3) . .
C28 N6 C26 C22 -4.2(6) . .
C27 N6 C26 Na4 39.2(4) . .
C28 N6 C26 Na4 -131.0(4) . .
N5 C22 C26 O8 3.5(6) 2_655 .
N5 C22 C26 N6 -174.4(4) 2_655 .
N5 C22 C26 Na4 -43.4(4) 2_655 .
O8 Na4 C26 O8 -68.8(3) 2_655 .
O8 Na4 C26 O8 69.7(3) 3_665 .
O7 Na4 C26 O8 176.7(3) 3_665 .
O7 Na4 C26 O8 132.2(3) . .
O7 Na4 C26 O8 -129.7(3) 2_655 .
C26 Na4 C26 O8 95.4(3) 3_665 .
C26 Na4 C26 O8 -94.5(3) 2_655 .
C21 Na4 C26 O8 -104.5(3) 2_655 .
C21 Na4 C26 O8 105.6(3) . .
C21 Na4 C26 O8 175.7(3) 3_665 .
O8 Na4 C26 N6 -112.9(4) . .
O8 Na4 C26 N6 178.2(3) 2_655 .
O8 Na4 C26 N6 -43.2(3) 3_665 .
O7 Na4 C26 N6 63.7(3) 3_665 .
O7 Na4 C26 N6 19.2(3) . .
O7 Na4 C26 N6 117.3(3) 2_655 .
C26 Na4 C26 N6 -17.6(4) 3_665 .
C26 Na4 C26 N6 152.5(2) 2_655 .
C21 Na4 C26 N6 142.6(3) 2_655 .
C21 Na4 C26 N6 -7.3(2) . .
C21 Na4 C26 N6 62.8(5) 3_665 .
O8 Na4 C26 C22 116.8(4) . .
O8 Na4 C26 C22 47.9(3) 2_655 .
O8 Na4 C26 C22 -173.5(3) 3_665 .
O7 Na4 C26 C22 -66.5(3) 3_665 .
O7 Na4 C26 C22 -111.0(3) . .
O7 Na4 C26 C22 -12.9(3) 2_655 .
C26 Na4 C26 C22 -147.8(2) 3_665 .
C26 Na4 C26 C22 22.3(4) 2_655 .
C21 Na4 C26 C22 12.3(2) 2_655 .
C21 Na4 C26 C22 -137.6(3) . .
C21 Na4 C26 C22 -67.5(4) 3_665 .
C26 N6 C27 C21 -61.0(4) . .
C28 N6 C27 C21 110.3(4) . .
C26 N6 C27 C30 -176.1(4) . .
C28 N6 C27 C30 -4.8(5) . .
O7 C21 C27 N6 -12.1(5) . .
N5 C21 C27 N6 169.6(3) . .
Na4 C21 C27 N6 47.2(3) . .
O7 C21 C27 C30 98.7(4) . .
N5 C21 C27 C30 -79.6(4) . .
Na4 C21 C27 C30 158.0(3) . .
C26 N6 C28 C29 -164.3(4) . .
C27 N6 C28 C29 25.1(5) . .
N6 C28 C29 C30 -34.9(6) . .
C28 C29 C30 C27 33.0(6) . .
N6 C27 C30 C29 -17.9(5) . .
C21 C27 C30 C29 -134.1(4) . .
